data_7153698
loop_
_publ_author_name
'G\'orecki, Marcin'
'Suszczy\'nska, Agata'
'Wo\'znica, Magdalena'
'Baj, Aneta'
'Wolniak, Micha\/l'
'Cyra\'nski, Micha\/l K'
'Witkowski, Stanis\/law'
'Frelek, Jadwiga'

_publ_section_title
;
 Chromane helicity rule - scope and challenges based on an ECD study of
 various trolox derivatives.
;
_journal_issue 14
_journal_name_full 'Organic &amp; biomolecular chemistry'
_journal_page_first 2235
_journal_page_last 2254
_journal_paper_doi 10.1039/c3ob42376j
_journal_volume 12
_journal_year 2014
_chemical_absolute_configuration syn
_chemical_formula_sum 'C15 H20 O4'
_chemical_formula_weight 264.31
_chemical_name_systematic
;
?
;
_space_group_IT_number 4
_symmetry_cell_setting monoclinic
_symmetry_space_group_name_Hall 'P 2yb'
_symmetry_space_group_name_H-M 'P 1 21 1'
_atom_sites_solution_hydrogens geom
_atom_sites_solution_primary direct
_atom_sites_solution_secondary difmap
_audit_creation_method SHELXL-97
_cell_angle_alpha 90.00
_cell_angle_beta 97.085(4)
_cell_angle_gamma 90.00
_cell_formula_units_Z 4
_cell_length_a 7.1858(3)
_cell_length_b 21.2747(8)
_cell_length_c 8.7923(4)
_cell_measurement_reflns_used 6531
_cell_measurement_temperature 100(2)
_cell_measurement_theta_max 28.6937
_cell_measurement_theta_min 1.9106
_cell_volume 1333.87(10)
_computing_structure_refinement 'SHELXL-97 (Sheldrick, 1997)'
_computing_structure_solution 'SHELXS-97 (Sheldrick, 1990)'
_diffrn_ambient_temperature 100(2)
_diffrn_detector_area_resol_mean 8.4441
_diffrn_measured_fraction_theta_full 0.997
_diffrn_measured_fraction_theta_max 0.997
_diffrn_measurement_device_type 'Xcalibur, Opal'
_diffrn_measurement_method 'omega scan'
_diffrn_radiation_monochromator graphite
_diffrn_radiation_source 'fine-focus sealed tube'
_diffrn_radiation_type MoK\a
_diffrn_radiation_wavelength 0.71073
_diffrn_reflns_av_R_equivalents 0.0359
_diffrn_reflns_av_sigmaI/netI 0.0261
_diffrn_reflns_limit_h_max 8
_diffrn_reflns_limit_h_min -8
_diffrn_reflns_limit_k_max 25
_diffrn_reflns_limit_k_min -25
_diffrn_reflns_limit_l_max 10
_diffrn_reflns_limit_l_min -10
_diffrn_reflns_number 12743
_diffrn_reflns_theta_full 25.00
_diffrn_reflns_theta_max 25.04
_diffrn_reflns_theta_min 1.91
_diffrn_standards_number '1 frame'
_exptl_absorpt_coefficient_mu 0.094
_exptl_absorpt_correction_T_max 1.00000
_exptl_absorpt_correction_T_min 0.86102
_exptl_absorpt_correction_type multi-scan
_exptl_absorpt_process_details
;
CrysAlisPro, Agilent Technologies,
Version 1.171.36.20 (release 27-06-2012 CrysAlis171 .NET)
(compiled Jul 11 2012,15:38:31)
Empirical absorption correction using spherical harmonics,
implemented in SCALE3 ABSPACK scaling algorithm.
;
_exptl_crystal_colour Colorless
_exptl_crystal_density_diffrn 1.316
_exptl_crystal_density_method 'not measured'
_exptl_crystal_description Prism
_exptl_crystal_F_000 568
_exptl_crystal_size_max 0.15
_exptl_crystal_size_mid 0.12
_exptl_crystal_size_min 0.11
_refine_diff_density_max 0.415
_refine_diff_density_min -0.273
_refine_diff_density_rms 0.065
_refine_ls_extinction_method none
_refine_ls_goodness_of_fit_ref 1.120
_refine_ls_hydrogen_treatment mixed
_refine_ls_matrix_type full
_refine_ls_number_parameters 361
_refine_ls_number_reflns 2429
_refine_ls_number_restraints 1
_refine_ls_restrained_S_all 1.120
_refine_ls_R_factor_all 0.0504
_refine_ls_R_factor_gt 0.0458
_refine_ls_shift/su_max 0.002
_refine_ls_shift/su_mean 0.000
_refine_ls_structure_factor_coef Fsqd
_refine_ls_weighting_details 'calc w=1/[\s^2^(Fo^2^)+(0.0710P)^2^+0.5856P] where P=(Fo^2^+2Fc^2^)/3'
_refine_ls_weighting_scheme calc
_refine_ls_wR_factor_gt 0.1211
_refine_ls_wR_factor_ref 0.1246
_reflns_number_gt 2251
_reflns_number_total 2429
_reflns_threshold_expression >2sigma(I)
_cod_data_source_file c3ob42376j2.cif
_cod_data_source_block compound1
_cod_depositor_comments
;
The following automatic conversions were performed:

'_symmetry_cell_setting' value 'Monoclinic' changed to 'monoclinic'
according to
/usr/data/users/saulius/crontab/automatic-downloads/current/RSC/lib/dictionaries/cif_core.dic
dictionary named 'cif_core.dic' version 2.4.2 from 2011-04-26.

Automatic conversion script
Id: cif_fix_values 2281 2013-09-26 08:29:07Z andrius 
;
_cod_original_sg_symbol_Hall P2yb
_cod_original_sg_symbol_H-M P2(1)
_cod_database_code 7153698

loop_
_symmetry_equiv_pos_as_xyz
'x, y, z'
'-x, y+1/2, -z'

loop_
_atom_site_label
_atom_site_type_symbol
_atom_site_fract_x
_atom_site_fract_y
_atom_site_fract_z
_atom_site_U_iso_or_equiv
_atom_site_adp_type
_atom_site_occupancy
_atom_site_symmetry_multiplicity
_atom_site_calc_flag
_atom_site_refinement_flags
O1A O 0.9547(4) 0.48095(12) 0.8811(3) 0.0226(6) Uani 1 1 d .
O2A O 0.9595(3) 0.22120(11) 0.9155(3) 0.0164(6) Uani 1 1 d .
O3A O 0.5922(3) 0.19655(13) 0.8928(3) 0.0224(6) Uani 1 1 d .
O4A O 0.5943(4) 0.20926(13) 1.1462(3) 0.0226(6) Uani 1 1 d .
C1A C 0.9512(5) 0.41601(17) 0.8852(4) 0.0162(8) Uani 1 1 d .
C2A C 0.9583(5) 0.37966(16) 0.7530(4) 0.0143(8) Uani 1 1 d .
C21A C 0.9616(5) 0.41010(18) 0.5984(4) 0.0205(8) Uani 1 1 d .
H21C H 1.0399 0.3851 0.5375 0.031 Uiso 1 1 calc R
H21A H 1.0133 0.4526 0.6122 0.031 Uiso 1 1 calc R
H21B H 0.8336 0.4123 0.5452 0.031 Uiso 1 1 calc R
C3A C 0.9564(5) 0.31387(17) 0.7650(4) 0.0148(8) Uani 1 1 d .
C31A C 0.9515(5) 0.27240(18) 0.6254(4) 0.0191(8) Uani 1 1 d .
H31A H 0.8486 0.2857 0.5484 0.029 Uiso 1 1 calc R
H31C H 0.9319 0.2286 0.6544 0.029 Uiso 1 1 calc R
H31B H 1.0707 0.2759 0.5826 0.029 Uiso 1 1 calc R
C4A C 0.9551(5) 0.28721(17) 0.9109(4) 0.0151(8) Uani 1 1 d .
C5A C 0.8905(5) 0.19329(17) 1.0463(4) 0.0175(8) Uani 1 1 d .
C51A C 0.6775(5) 0.20205(15) 1.0356(4) 0.0163(8) Uani 1 1 d .
C52A C 0.9279(6) 0.12318(18) 1.0353(5) 0.0221(9) Uani 1 1 d .
H52A H 0.8668 0.1072 0.9371 0.033 Uiso 1 1 calc R
H52C H 0.8777 0.1013 1.1194 0.033 Uiso 1 1 calc R
H52B H 1.0634 0.1159 1.0422 0.033 Uiso 1 1 calc R
C53A C 0.3872(5) 0.19672(19) 0.8773(4) 0.0244(9) Uani 1 1 d .
H53B H 0.3439 0.1647 0.9449 0.037 Uiso 1 1 calc R
H53A H 0.3374 0.1874 0.7709 0.037 Uiso 1 1 calc R
H53C H 0.3429 0.2381 0.9058 0.037 Uiso 1 1 calc R
C6A C 0.9897(6) 0.22220(18) 1.1924(4) 0.0205(8) Uani 1 1 d .
H62A H 1.1259 0.2138 1.1985 0.025 Uiso 1 1 calc R
H61A H 0.9432 0.2021 1.2821 0.025 Uiso 1 1 calc R
C7A C 0.9576(5) 0.29303(18) 1.1989(4) 0.0188(8) Uani 1 1 d .
H71A H 0.8375 0.3012 1.2396 0.023 Uiso 1 1 calc R
H72A H 1.0593 0.3123 1.2700 0.023 Uiso 1 1 calc R
C8A C 0.9528(5) 0.32348(17) 1.0420(4) 0.0158(8) Uani 1 1 d .
C9A C 0.9464(5) 0.38882(18) 1.0291(4) 0.0161(8) Uani 1 1 d .
C91A C 0.9363(5) 0.42955(18) 1.1684(4) 0.0195(8) Uani 1 1 d .
H91A H 0.8307 0.4161 1.2211 0.029 Uiso 1 1 calc R
H91C H 0.9186 0.4735 1.1365 0.029 Uiso 1 1 calc R
H91B H 1.0532 0.4255 1.2380 0.029 Uiso 1 1 calc R
H1A H 0.913(7) 0.491(2) 0.795(6) 0.030(13) Uiso 1 1 d .
O1B O 0.4544(4) 0.29100(12) 0.3571(3) 0.0232(6) Uani 1 1 d .
O2B O 0.3990(4) 0.54948(11) 0.3925(3) 0.0165(6) Uani 1 1 d .
O3B O 0.7560(4) 0.57968(13) 0.3928(3) 0.0220(6) Uani 1 1 d .
C31B C 0.4260(5) 0.49996(18) 0.1028(4) 0.0191(8) Uani 1 1 d .
H31F H 0.4516 0.5434 0.1359 0.029 Uiso 1 1 calc R
H31E H 0.3020 0.4976 0.0426 0.029 Uiso 1 1 calc R
H31G H 0.5217 0.4861 0.0398 0.029 Uiso 1 1 calc R
O4B O 0.8124(4) 0.56278(12) 0.6463(3) 0.0225(6) Uani 1 1 d .
C1B C 0.4480(5) 0.35594(17) 0.3620(4) 0.0172(8) Uani 1 1 d .
C2B C 0.4389(5) 0.39287(17) 0.2289(4) 0.0158(8) Uani 1 1 d .
C21B C 0.4391(6) 0.36194(18) 0.0742(4) 0.0209(8) Uani 1 1 d .
H21E H 0.5687 0.3553 0.0538 0.031 Uiso 1 1 calc R
H21F H 0.3742 0.3891 -0.0054 0.031 Uiso 1 1 calc R
H21G H 0.3745 0.3214 0.0739 0.031 Uiso 1 1 calc R
C3B C 0.4303(5) 0.45793(17) 0.2421(4) 0.0148(7) Uani 1 1 d .
C4B C 0.4241(5) 0.48448(17) 0.3874(4) 0.0152(8) Uani 1 1 d .
C5B C 0.4905(5) 0.57855(16) 0.5282(4) 0.0174(8) Uani 1 1 d .
C51B C 0.7035(5) 0.57142(15) 0.5312(4) 0.0165(7) Uani 1 1 d .
C52B C 0.4448(6) 0.64884(17) 0.5144(5) 0.0230(9) Uani 1 1 d .
H52E H 0.4596 0.6633 0.4107 0.034 Uiso 1 1 calc R
H52G H 0.5303 0.6723 0.5892 0.034 Uiso 1 1 calc R
H52F H 0.3152 0.6559 0.5343 0.034 Uiso 1 1 calc R
C53B C 0.9576(5) 0.5785(2) 0.3863(5) 0.0272(9) Uani 1 1 d .
H53F H 1.0188 0.6099 0.4574 0.041 Uiso 1 1 calc R
H53E H 0.9829 0.5883 0.2818 0.041 Uiso 1 1 calc R
H53G H 1.0068 0.5367 0.4152 0.041 Uiso 1 1 calc R
C6B C 0.4201(6) 0.54955(17) 0.6686(4) 0.0193(8) Uani 1 1 d .
H62B H 0.2848 0.5589 0.6663 0.023 Uiso 1 1 calc R
H61B H 0.4868 0.5692 0.7619 0.023 Uiso 1 1 calc R
C7B C 0.4491(5) 0.47825(17) 0.6774(4) 0.0173(8) Uani 1 1 d .
H72B H 0.5734 0.4692 0.7352 0.021 Uiso 1 1 calc R
H71B H 0.3524 0.4594 0.7343 0.021 Uiso 1 1 calc R
C8B C 0.4380(5) 0.44797(17) 0.5198(4) 0.0145(7) Uani 1 1 d .
C9B C 0.4509(5) 0.38241(17) 0.5080(4) 0.0153(8) Uani 1 1 d .
C91B C 0.4633(5) 0.34130(18) 0.6489(4) 0.0178(8) Uani 1 1 d .
H91E H 0.5682 0.3553 0.7231 0.027 Uiso 1 1 calc R
H91G H 0.4836 0.2976 0.6201 0.027 Uiso 1 1 calc R
H91F H 0.3463 0.3444 0.6950 0.027 Uiso 1 1 calc R
H1B H 0.482(8) 0.276(3) 0.265(7) 0.057(17) Uiso 1 1 d .

loop_
_atom_site_aniso_label
_atom_site_aniso_U_11
_atom_site_aniso_U_22
_atom_site_aniso_U_33
_atom_site_aniso_U_23
_atom_site_aniso_U_13
_atom_site_aniso_U_12
O1A 0.0355(17) 0.0100(13) 0.0204(14) 0.0015(11) -0.0047(12) -0.0022(11)
O2A 0.0209(14) 0.0112(12) 0.0177(13) 0.0033(10) 0.0046(11) -0.0013(10)
O3A 0.0196(13) 0.0293(15) 0.0184(13) -0.0027(11) 0.0027(10) -0.0017(11)
O4A 0.0279(15) 0.0177(14) 0.0246(14) 0.0007(11) 0.0122(12) 0.0016(11)
C1A 0.0159(19) 0.0093(17) 0.0227(19) -0.0005(14) -0.0006(15) -0.0021(13)
C2A 0.0111(18) 0.0124(17) 0.0193(19) 0.0028(14) 0.0015(14) -0.0009(13)
C21A 0.022(2) 0.0196(19) 0.0202(19) 0.0031(16) 0.0037(16) 0.0006(16)
C3A 0.0133(19) 0.0144(17) 0.0166(18) 0.0000(14) 0.0015(14) -0.0007(13)
C31A 0.023(2) 0.0172(19) 0.0174(18) 0.0011(14) 0.0039(15) -0.0016(15)
C4A 0.018(2) 0.0083(16) 0.0190(18) 0.0033(14) 0.0022(15) -0.0017(14)
C5A 0.0239(19) 0.0138(18) 0.0158(17) 0.0035(14) 0.0065(15) -0.0001(15)
C51A 0.0256(19) 0.0063(16) 0.0179(18) 0.0015(14) 0.0062(15) -0.0017(14)
C52A 0.026(2) 0.016(2) 0.026(2) 0.0015(16) 0.0089(17) 0.0031(16)
C53A 0.0190(19) 0.026(2) 0.027(2) -0.0045(17) 0.0004(16) -0.0035(17)
C6A 0.024(2) 0.0191(19) 0.0179(19) 0.0060(15) 0.0008(15) 0.0007(16)
C7A 0.020(2) 0.0191(18) 0.0174(18) 0.0009(16) 0.0032(15) -0.0022(15)
C8A 0.0145(19) 0.0156(19) 0.0169(19) 0.0001(14) 0.0005(14) -0.0029(14)
C9A 0.0138(18) 0.0165(18) 0.0176(18) -0.0023(15) 0.0001(15) -0.0010(14)
C91A 0.0213(19) 0.0161(18) 0.0211(19) -0.0027(16) 0.0032(15) -0.0018(15)
O1B 0.0358(17) 0.0115(13) 0.0239(15) -0.0010(12) 0.0098(13) 0.0021(12)
O2B 0.0195(13) 0.0152(13) 0.0143(13) -0.0014(10) 0.0005(10) 0.0013(10)
O3B 0.0229(14) 0.0270(15) 0.0165(13) 0.0018(11) 0.0043(10) 0.0004(12)
C31B 0.023(2) 0.0172(19) 0.0163(18) 0.0008(15) 0.0002(15) 0.0046(15)
O4B 0.0268(14) 0.0184(13) 0.0207(14) 0.0038(11) -0.0036(11) -0.0016(11)
C1B 0.019(2) 0.0127(18) 0.021(2) -0.0019(15) 0.0057(16) -0.0002(14)
C2B 0.0128(18) 0.0182(19) 0.0162(19) -0.0035(15) 0.0015(14) 0.0010(14)
C21B 0.028(2) 0.0150(18) 0.0191(19) -0.0043(16) 0.0017(16) 0.0030(15)
C3B 0.0101(17) 0.0188(19) 0.0154(18) 0.0021(14) 0.0015(13) 0.0013(14)
C4B 0.0153(18) 0.0112(17) 0.0192(18) -0.0016(14) 0.0024(15) 0.0018(14)
C5B 0.027(2) 0.0116(18) 0.0129(17) -0.0043(14) 0.0017(14) -0.0007(15)
C51B 0.030(2) 0.0046(15) 0.0151(17) 0.0002(13) 0.0011(15) -0.0023(15)
C52B 0.033(2) 0.0114(19) 0.025(2) -0.0044(16) 0.0073(17) 0.0023(16)
C53B 0.025(2) 0.031(2) 0.026(2) 0.0040(18) 0.0049(16) -0.0009(18)
C6B 0.025(2) 0.0175(19) 0.0164(18) -0.0037(15) 0.0047(15) 0.0010(15)
C7B 0.022(2) 0.0140(18) 0.0158(18) -0.0010(15) 0.0010(15) -0.0025(15)
C8B 0.0126(17) 0.0171(19) 0.0141(17) -0.0018(15) 0.0029(13) -0.0013(14)
C9B 0.0117(18) 0.0157(18) 0.0187(19) -0.0006(15) 0.0032(15) 0.0006(14)
C91B 0.0197(19) 0.0139(18) 0.0205(19) -0.0009(15) 0.0049(15) -0.0005(15)

loop_
_atom_type_symbol
_atom_type_description
_atom_type_scat_dispersion_real
_atom_type_scat_dispersion_imag
_atom_type_scat_source
C C 0.0033 0.0000 'International Tables Vol C Tables 4.2.6.8 and 6.1.1.4'
H H 0.0000 0.0000 'International Tables Vol C Tables 4.2.6.8 and 6.1.1.4'
O O 0.0106 0.0000 'International Tables Vol C Tables 4.2.6.8 and 6.1.1.4'

loop_
_geom_angle_atom_site_label_1
_geom_angle_atom_site_label_2
_geom_angle_atom_site_label_3
_geom_angle
C1A O1A H1A 107(3)
C4A O2A C5A 115.3(3)
C51A O3A C53A 115.4(3)
O1A C1A C9A 116.1(3)
O1A C1A C2A 121.8(3)
C9A C1A C2A 122.0(3)
C1A C2A C3A 119.1(3)
C1A C2A C21A 121.1(3)
C3A C2A C21A 119.8(3)
C2A C21A H21C 109.5
C2A C21A H21A 109.5
H21C C21A H21A 109.5
C2A C21A H21B 109.5
H21C C21A H21B 109.5
H21A C21A H21B 109.5
C4A C3A C2A 118.2(3)
C4A C3A C31A 120.3(3)
C2A C3A C31A 121.4(3)
C3A C31A H31A 109.5
C3A C31A H31C 109.5
H31A C31A H31C 109.5
C3A C31A H31B 109.5
H31A C31A H31B 109.5
H31C C31A H31B 109.5
C8A C4A C3A 122.4(3)
C8A C4A O2A 122.2(3)
C3A C4A O2A 115.3(3)
O2A C5A C6A 109.7(3)
O2A C5A C52A 105.8(3)
C6A C5A C52A 112.5(3)
O2A C5A C51A 109.9(3)
C6A C5A C51A 111.3(3)
C52A C5A C51A 107.4(3)
O4A C51A O3A 123.5(3)
O4A C51A C5A 123.6(3)
O3A C51A C5A 112.8(3)
C5A C52A H52A 109.5
C5A C52A H52C 109.5
H52A C52A H52C 109.5
C5A C52A H52B 109.5
H52A C52A H52B 109.5
H52C C52A H52B 109.5
O3A C53A H53B 109.5
O3A C53A H53A 109.5
H53B C53A H53A 109.5
O3A C53A H53C 109.5
H53B C53A H53C 109.5
H53A C53A H53C 109.5
C5A C6A C7A 112.0(3)
C5A C6A H62A 109.2
C7A C6A H62A 109.2
C5A C6A H61A 109.2
C7A C6A H61A 109.2
H62A C6A H61A 107.9
C8A C7A C6A 111.9(3)
C8A C7A H71A 109.2
C6A C7A H71A 109.2
C8A C7A H72A 109.2
C6A C7A H72A 109.2
H71A C7A H72A 107.9
C4A C8A C9A 119.3(3)
C4A C8A C7A 121.0(3)
C9A C8A C7A 119.7(3)
C8A C9A C1A 118.9(3)
C8A C9A C91A 120.7(3)
C1A C9A C91A 120.4(3)
C9A C91A H91A 109.5
C9A C91A H91C 109.5
H91A C91A H91C 109.5
C9A C91A H91B 109.5
H91A C91A H91B 109.5
H91C C91A H91B 109.5
C1B O1B H1B 112(4)
C4B O2B C5B 114.0(3)
C51B O3B C53B 115.4(3)
C3B C31B H31F 109.5
C3B C31B H31E 109.5
H31F C31B H31E 109.5
C3B C31B H31G 109.5
H31F C31B H31G 109.5
H31E C31B H31G 109.5
O1B C1B C9B 115.7(3)
O1B C1B C2B 122.1(3)
C9B C1B C2B 122.2(3)
C3B C2B C1B 119.0(3)
C3B C2B C21B 120.9(3)
C1B C2B C21B 120.1(3)
C2B C21B H21E 109.5
C2B C21B H21F 109.5
H21E C21B H21F 109.5
C2B C21B H21G 109.5
H21E C21B H21G 109.5
H21F C21B H21G 109.5
C2B C3B C4B 118.9(3)
C2B C3B C31B 121.1(3)
C4B C3B C31B 120.0(3)
C8B C4B O2B 121.5(3)
C8B C4B C3B 122.0(3)
O2B C4B C3B 116.5(3)
O2B C5B C6B 109.7(3)
O2B C5B C52B 106.5(3)
C6B C5B C52B 111.8(3)
O2B C5B C51B 109.1(3)
C6B C5B C51B 112.1(3)
C52B C5B C51B 107.5(3)
O4B C51B O3B 123.8(3)
O4B C51B C5B 124.6(3)
O3B C51B C5B 111.5(3)
C5B C52B H52E 109.5
C5B C52B H52G 109.5
H52E C52B H52G 109.5
C5B C52B H52F 109.5
H52E C52B H52F 109.5
H52G C52B H52F 109.5
O3B C53B H53F 109.5
O3B C53B H53E 109.5
H53F C53B H53E 109.5
O3B C53B H53G 109.5
H53F C53B H53G 109.5
H53E C53B H53G 109.5
C5B C6B C7B 112.7(3)
C5B C6B H62B 109.0
C7B C6B H62B 109.0
C5B C6B H61B 109.0
C7B C6B H61B 109.0
H62B C6B H61B 107.8
C8B C7B C6B 112.4(3)
C8B C7B H72B 109.1
C6B C7B H72B 109.1
C8B C7B H71B 109.1
C6B C7B H71B 109.1
H72B C7B H71B 107.9
C4B C8B C9B 119.5(3)
C4B C8B C7B 121.0(3)
C9B C8B C7B 119.5(3)
C1B C9B C8B 118.3(3)
C1B C9B C91B 120.8(3)
C8B C9B C91B 120.9(3)
C9B C91B H91E 109.5
C9B C91B H91G 109.5
H91E C91B H91G 109.5
C9B C91B H91F 109.5
H91E C91B H91F 109.5
H91G C91B H91F 109.5

loop_
_geom_bond_atom_site_label_1
_geom_bond_atom_site_label_2
_geom_bond_distance
O1A C1A 1.382(5)
O1A H1A 0.81(5)
O2A C4A 1.405(4)
O2A C5A 1.436(4)
O3A C51A 1.332(4)
O3A C53A 1.463(4)
O4A C51A 1.213(4)
C1A C9A 1.395(5)
C1A C2A 1.402(5)
C2A C3A 1.404(5)
C2A C21A 1.508(5)
C21A H21C 0.9800
C21A H21A 0.9800
C21A H21B 0.9800
C3A C4A 1.404(5)
C3A C31A 1.508(5)
C31A H31A 0.9800
C31A H31C 0.9800
C31A H31B 0.9800
C4A C8A 1.389(5)
C5A C6A 1.520(5)
C5A C52A 1.521(5)
C5A C51A 1.533(5)
C52A H52A 0.9800
C52A H52C 0.9800
C52A H52B 0.9800
C53A H53B 0.9800
C53A H53A 0.9800
C53A H53C 0.9800
C6A C7A 1.526(5)
C6A H62A 0.9900
C6A H61A 0.9900
C7A C8A 1.520(5)
C7A H71A 0.9900
C7A H72A 0.9900
C8A C9A 1.395(5)
C9A C91A 1.509(5)
C91A H91A 0.9800
C91A H91C 0.9800
C91A H91B 0.9800
O1B C1B 1.383(5)
O1B H1B 0.91(6)
O2B C4B 1.396(4)
O2B C5B 1.430(4)
O3B C51B 1.329(4)
O3B C53B 1.458(5)
C31B C3B 1.513(5)
C31B H31F 0.9800
C31B H31E 0.9800
C31B H31G 0.9800
O4B C51B 1.215(4)
C1B C9B 1.400(5)
C1B C2B 1.404(5)
C2B C3B 1.391(5)
C2B C21B 1.511(5)
C21B H21E 0.9800
C21B H21F 0.9800
C21B H21G 0.9800
C3B C4B 1.403(5)
C4B C8B 1.392(5)
C5B C6B 1.521(5)
C5B C52B 1.533(5)
C5B C51B 1.536(6)
C52B H52E 0.9800
C52B H52G 0.9800
C52B H52F 0.9800
C53B H53F 0.9800
C53B H53E 0.9800
C53B H53G 0.9800
C6B C7B 1.532(5)
C6B H62B 0.9900
C6B H61B 0.9900
C7B C8B 1.522(5)
C7B H72B 0.9900
C7B H71B 0.9900
C8B C9B 1.402(5)
C9B C91B 1.510(5)
C91B H91E 0.9800
C91B H91G 0.9800
C91B H91F 0.9800

loop_
_geom_hbond_atom_site_label_D
_geom_hbond_atom_site_label_H
_geom_hbond_atom_site_label_A
_geom_hbond_distance_DH
_geom_hbond_distance_HA
_geom_hbond_distance_DA
_geom_hbond_angle_DHA
O1A H1A O4B 0.81(5) 2.08(5) 2.796(4) 148(5)

loop_
_geom_torsion_atom_site_label_1
_geom_torsion_atom_site_label_2
_geom_torsion_atom_site_label_3
_geom_torsion_atom_site_label_4
_geom_torsion
O1A C1A C2A C3A 179.3(3)
C9A C1A C2A C3A 1.4(5)
O1A C1A C2A C21A -2.7(5)
C9A C1A C2A C21A 179.4(3)
C1A C2A C3A C4A -2.6(5)
C21A C2A C3A C4A 179.4(3)
C1A C2A C3A C31A 176.1(3)
C21A C2A C3A C31A -1.9(5)
C2A C3A C4A C8A 1.0(5)
C31A C3A C4A C8A -177.6(3)
C2A C3A C4A O2A -178.0(3)
C31A C3A C4A O2A 3.3(5)
C5A O2A C4A C8A 22.9(5)
C5A O2A C4A C3A -158.1(3)
C4A O2A C5A C6A -52.5(4)
C4A O2A C5A C52A -174.1(3)
C4A O2A C5A C51A 70.2(4)
C53A O3A C51A O4A -2.8(5)
C53A O3A C51A C5A 172.8(3)
O2A C5A C51A O4A -146.7(3)
C6A C5A C51A O4A -24.9(5)
C52A C5A C51A O4A 98.6(4)
O2A C5A C51A O3A 37.7(4)
C6A C5A C51A O3A 159.4(3)
C52A C5A C51A O3A -77.0(4)
O2A C5A C6A C7A 60.0(4)
C52A C5A C6A C7A 177.6(3)
C51A C5A C6A C7A -61.9(4)
C5A C6A C7A C8A -36.7(4)
C3A C4A C8A C9A 1.7(6)
O2A C4A C8A C9A -179.3(3)
C3A C4A C8A C7A -178.1(3)
O2A C4A C8A C7A 0.9(6)
C6A C7A C8A C4A 7.2(5)
C6A C7A C8A C9A -172.7(3)
C4A C8A C9A C1A -2.9(5)
C7A C8A C9A C1A 176.9(3)
C4A C8A C9A C91A 177.7(3)
C7A C8A C9A C91A -2.5(5)
O1A C1A C9A C8A -176.6(3)
C2A C1A C9A C8A 1.3(5)
O1A C1A C9A C91A 2.8(5)
C2A C1A C9A C91A -179.2(3)
O1B C1B C2B C3B 179.1(3)
C9B C1B C2B C3B -0.8(5)
O1B C1B C2B C21B -1.0(5)
C9B C1B C2B C21B 179.1(3)
C1B C2B C3B C4B -2.3(5)
C21B C2B C3B C4B 177.9(3)
C1B C2B C3B C31B 178.2(3)
C21B C2B C3B C31B -1.7(6)
C5B O2B C4B C8B 33.8(5)
C5B O2B C4B C3B -147.5(3)
C2B C3B C4B C8B 4.1(5)
C31B C3B C4B C8B -176.4(3)
C2B C3B C4B O2B -174.6(3)
C31B C3B C4B O2B 5.0(5)
C4B O2B C5B C6B -58.0(4)
C4B O2B C5B C52B -179.1(3)
C4B O2B C5B C51B 65.1(4)
C53B O3B C51B O4B -0.7(5)
C53B O3B C51B C5B 175.5(3)
O2B C5B C51B O4B -143.7(3)
C6B C5B C51B O4B -22.0(5)
C52B C5B C51B O4B 101.2(4)
O2B C5B C51B O3B 40.1(4)
C6B C5B C51B O3B 161.8(3)
C52B C5B C51B O3B -75.0(3)
O2B C5B C6B C7B 57.2(4)
C52B C5B C6B C7B 175.1(3)
C51B C5B C6B C7B -64.1(4)
C5B C6B C7B C8B -31.2(5)
O2B C4B C8B C9B 175.8(3)
C3B C4B C8B C9B -2.7(5)
O2B C4B C8B C7B -7.1(5)
C3B C4B C8B C7B 174.3(3)
C6B C7B C8B C4B 6.7(5)
C6B C7B C8B C9B -176.3(3)
O1B C1B C9B C8B -177.8(3)
C2B C1B C9B C8B 2.1(5)
O1B C1B C9B C91B 0.9(5)
C2B C1B C9B C91B -179.2(3)
C4B C8B C9B C1B -0.4(5)
C7B C8B C9B C1B -177.4(3)
C4B C8B C9B C91B -179.1(3)
C7B C8B C9B C91B 3.9(5)
